data_4124945
loop_
_publ_author_name
'Li, Yong'
'Zhu, Shugao'
'Li, Jian'
'Li, Ang'

_publ_section_title
;
 Asymmetric Total Syntheses of Aspidodasycarpine, Lonicerine, and the
 Proposed Structure of Lanciferine.
;
_journal_issue 12
_journal_name_full 'Journal of the American Chemical Society'
_journal_page_first 3982
_journal_paper_doi 10.1021/jacs.6b00764
_journal_volume 138
_journal_year 2016
_chemical_absolute_configuration ad
_chemical_formula_moiety 'C29 H25 N3 O7 S2'
_chemical_formula_sum 'C29 H25 N3 O7 S2'
_chemical_formula_weight 591.64
_chemical_name_systematic
; 
 ? 
;
_space_group_IT_number 19
_symmetry_cell_setting orthorhombic
_symmetry_space_group_name_Hall 'P 2ac 2ab'
_symmetry_space_group_name_H-M 'P 21 21 21'
_atom_sites_solution_hydrogens geom
_atom_sites_solution_primary direct
_atom_sites_solution_secondary difmap
_audit_creation_method SHELXL-97
_cell_angle_alpha 90.00
_cell_angle_beta 90.00
_cell_angle_gamma 90.00
_cell_formula_units_Z 4
_cell_length_a 10.458(2)
_cell_length_b 10.973(2)
_cell_length_c 23.741(5)
_cell_measurement_reflns_used 9934
_cell_measurement_temperature 296(2)
_cell_measurement_theta_max 66.82
_cell_measurement_theta_min 4.03
_cell_volume 2724.4(9)
_computing_cell_refinement 'Bruker SAINT'
_computing_data_collection 'Bruker APEX2'
_computing_data_reduction 'Bruker SAINT'
_computing_molecular_graphics 'Bruker SHELXTL'
_computing_publication_material 'Bruker SHELXTL'
_computing_structure_refinement 'SHELXL-97 (Sheldrick, 2008)'
_computing_structure_solution 'SHELXS-97 (Sheldrick, 2008)'
_diffrn_ambient_temperature 296(2)
_diffrn_measured_fraction_theta_full 0.970
_diffrn_measured_fraction_theta_max 0.970
_diffrn_measurement_device_type 'Bruker APEX-II CCD'
_diffrn_measurement_method '\f and \w scans'
_diffrn_radiation_monochromator graphite
_diffrn_radiation_source 'fine-focus sealed tube'
_diffrn_radiation_type CuK\a
_diffrn_radiation_wavelength 1.54178
_diffrn_reflns_av_R_equivalents 0.0239
_diffrn_reflns_av_sigmaI/netI 0.0432
_diffrn_reflns_limit_h_max 12
_diffrn_reflns_limit_h_min -11
_diffrn_reflns_limit_k_max 12
_diffrn_reflns_limit_k_min -12
_diffrn_reflns_limit_l_max 27
_diffrn_reflns_limit_l_min -25
_diffrn_reflns_number 12475
_diffrn_reflns_theta_full 67.27
_diffrn_reflns_theta_max 67.27
_diffrn_reflns_theta_min 4.44
_diffrn_standards_number 0
_exptl_absorpt_coefficient_mu 2.233
_exptl_absorpt_correction_T_max 0.7529
_exptl_absorpt_correction_T_min 0.5055
_exptl_absorpt_correction_type multi-scan
_exptl_absorpt_process_details SADABS
_exptl_crystal_colour colorless
_exptl_crystal_density_diffrn 1.442
_exptl_crystal_density_method 'not measured'
_exptl_crystal_description block
_exptl_crystal_F_000 1232
_exptl_crystal_size_max 0.30
_exptl_crystal_size_mid 0.25
_exptl_crystal_size_min 0.21
_refine_diff_density_max 0.800
_refine_diff_density_min -0.349
_refine_diff_density_rms 0.056
_refine_ls_abs_structure_details 'Flack H D (1983), Acta Cryst. A39, 876-881'
_refine_ls_abs_structure_Flack 0.055(17)
_refine_ls_extinction_method none
_refine_ls_goodness_of_fit_ref 1.040
_refine_ls_hydrogen_treatment constr
_refine_ls_matrix_type full
_refine_ls_number_parameters 370
_refine_ls_number_reflns 4656
_refine_ls_number_restraints 0
_refine_ls_restrained_S_all 1.040
_refine_ls_R_factor_all 0.0410
_refine_ls_R_factor_gt 0.0404
_refine_ls_shift/su_max 0.001
_refine_ls_shift/su_mean 0.000
_refine_ls_structure_factor_coef Fsqd
_refine_ls_weighting_details 'calc w=1/[\s^2^(Fo^2^)+(0.0674P)^2^+0.7188P] where P=(Fo^2^+2Fc^2^)/3'
_refine_ls_weighting_scheme calc
_refine_ls_wR_factor_gt 0.1108
_refine_ls_wR_factor_ref 0.1114
_reflns_number_gt 4568
_reflns_number_total 4656
_reflns_threshold_expression >2sigma(I)
_cod_data_source_file ja6b00764_si_002.cif
_cod_data_source_block 311
_cod_depositor_comments 'Adding full bibliography for 4124945--4124947.cif.'
_cod_original_cell_volume 2724.6(9)
_cod_database_code 4124945

loop_
_symmetry_equiv_pos_as_xyz
'x, y, z'
'-x+1/2, -y, z+1/2'
'-x, y+1/2, -z+1/2'
'x+1/2, -y+1/2, -z'

loop_
_atom_site_label
_atom_site_type_symbol
_atom_site_fract_x
_atom_site_fract_y
_atom_site_fract_z
_atom_site_U_iso_or_equiv
_atom_site_adp_type
_atom_site_occupancy
_atom_site_symmetry_multiplicity
_atom_site_calc_flag
_atom_site_refinement_flags
S1 S 0.48328(8) 0.71321(8) 0.12108(3) 0.0616(2) Uani 1 1 d .
S2 S 0.91916(6) 0.76235(6) 0.15633(2) 0.04598(17) Uani 1 1 d .
O1 O 0.7415(2) 1.06015(19) -0.05313(8) 0.0570(5) Uani 1 1 d .
O2 O 0.5374(3) 0.5942(2) 0.11189(11) 0.0890(9) Uani 1 1 d .
O3 O 0.3578(2) 0.7412(4) 0.10065(10) 0.1024(11) Uani 1 1 d .
O4 O 1.0530(2) 0.7460(2) 0.16175(9) 0.0667(6) Uani 1 1 d .
O5 O 0.8369(2) 0.66197(17) 0.14740(8) 0.0605(5) Uani 1 1 d .
O6 O 1.0810(3) 0.7398(3) 0.31327(12) 0.0955(9) Uani 1 1 d .
O7 O 0.9616(3) 0.6249(2) 0.26216(10) 0.0793(8) Uani 1 1 d .
N1 N 0.8976(2) 0.85594(19) 0.10136(8) 0.0414(4) Uani 1 1 d .
N2 N 0.5873(2) 0.8135(2) 0.09667(9) 0.0487(5) Uani 1 1 d .
N3 N 0.9915(3) 0.7238(3) 0.28185(10) 0.0623(7) Uani 1 1 d .
C1 C 0.7256(3) 0.9773(2) -0.02043(10) 0.0436(6) Uani 1 1 d .
C2 C 0.6055(3) 0.8982(3) -0.02060(10) 0.0465(6) Uani 1 1 d .
H2B H 0.5692 0.8972 -0.0586 0.056 Uiso 1 1 calc R
C3 C 0.6370(3) 0.7680(3) -0.00291(10) 0.0492(6) Uani 1 1 d .
H3B H 0.7012 0.7341 -0.0279 0.059 Uiso 1 1 calc R
H3C H 0.5609 0.7177 -0.0053 0.059 Uiso 1 1 calc R
C4 C 0.6872(2) 0.7688(2) 0.05771(10) 0.0446(5) Uani 1 1 d .
H4B H 0.7137 0.6865 0.0686 0.053 Uiso 1 1 calc R
C5 C 0.7986(2) 0.8537(2) 0.06098(9) 0.0388(5) Uani 1 1 d .
C6 C 0.9767(2) 0.9578(2) 0.08995(10) 0.0427(5) Uani 1 1 d .
C7 C 1.0846(3) 1.0012(3) 0.11865(12) 0.0577(7) Uani 1 1 d .
H7A H 1.1172 0.9616 0.1502 0.069 Uiso 1 1 calc R
C8 C 1.1393(3) 1.1051(3) 0.09773(14) 0.0660(8) Uani 1 1 d .
H8A H 1.2098 1.1374 0.1164 0.079 Uiso 1 1 calc R
C9 C 1.0947(3) 1.1645(3) 0.05022(14) 0.0665(8) Uani 1 1 d .
H9A H 1.1360 1.2342 0.0374 0.080 Uiso 1 1 calc R
C10 C 0.9885(3) 1.1204(3) 0.02165(12) 0.0545(6) Uani 1 1 d .
H10A H 0.9579 1.1594 -0.0104 0.065 Uiso 1 1 calc R
C11 C 0.9291(2) 1.0159(2) 0.04244(10) 0.0430(5) Uani 1 1 d .
C12 C 0.8170(2) 0.9491(2) 0.02500(10) 0.0396(5) Uani 1 1 d .
C13 C 0.5090(3) 0.9540(3) 0.01972(11) 0.0504(6) Uani 1 1 d .
C14 C 0.5385(3) 0.9355(3) 0.08190(12) 0.0526(6) Uani 1 1 d .
H14A H 0.6012 0.9958 0.0933 0.063 Uiso 1 1 calc R
H14B H 0.4612 0.9506 0.1034 0.063 Uiso 1 1 calc R
C15 C 0.4080(3) 1.0175(3) 0.00449(14) 0.0595(7) Uani 1 1 d .
H15A H 0.3543 1.0416 0.0337 0.071 Uiso 1 1 calc R
C16 C 0.3673(4) 1.0565(3) -0.05367(16) 0.0719(9) Uani 1 1 d .
H16A H 0.2895 1.1026 -0.0512 0.108 Uiso 1 1 calc R
H16B H 0.3535 0.9858 -0.0767 0.108 Uiso 1 1 calc R
H16C H 0.4330 1.1061 -0.0702 0.108 Uiso 1 1 calc R
C17 C 0.4813(2) 0.7426(3) 0.19425(10) 0.0498(6) Uani 1 1 d .
C18 C 0.3890(4) 0.8156(3) 0.21754(14) 0.0696(9) Uani 1 1 d .
H18A H 0.3279 0.8532 0.1950 0.083 Uiso 1 1 calc R
C19 C 0.3890(4) 0.8324(3) 0.27622(16) 0.0788(11) Uani 1 1 d .
H19A H 0.3274 0.8823 0.2926 0.095 Uiso 1 1 calc R
C20 C 0.4782(4) 0.7766(3) 0.30980(13) 0.0710(9) Uani 1 1 d .
C21 C 0.5674(4) 0.7035(4) 0.28506(14) 0.0716(9) Uani 1 1 d .
H21A H 0.6275 0.6642 0.3075 0.086 Uiso 1 1 calc R
C22 C 0.5708(3) 0.6863(3) 0.22751(13) 0.0609(7) Uani 1 1 d .
H22A H 0.6332 0.6370 0.2114 0.073 Uiso 1 1 calc R
C23 C 0.4782(6) 0.7932(4) 0.37334(16) 0.1107(18) Uani 1 1 d .
H23A H 0.4104 0.8477 0.3839 0.166 Uiso 1 1 calc R
H23B H 0.5587 0.8267 0.3850 0.166 Uiso 1 1 calc R
H23C H 0.4653 0.7157 0.3912 0.166 Uiso 1 1 calc R
C24 C 0.8630(2) 0.8499(2) 0.21462(10) 0.0416(5) Uani 1 1 d .
C25 C 0.9075(3) 0.8276(3) 0.26922(11) 0.0464(6) Uani 1 1 d .
C26 C 0.8663(3) 0.8969(3) 0.31387(11) 0.0557(7) Uani 1 1 d .
H26A H 0.8975 0.8823 0.3499 0.067 Uiso 1 1 calc R
C27 C 0.7788(3) 0.9879(3) 0.30475(12) 0.0590(7) Uani 1 1 d .
H27A H 0.7496 1.0344 0.3349 0.071 Uiso 1 1 calc R
C28 C 0.7337(3) 1.0110(3) 0.25098(12) 0.0555(7) Uani 1 1 d .
H28A H 0.6739 1.0724 0.2450 0.067 Uiso 1 1 calc R
C29 C 0.7778(3) 0.9424(3) 0.20626(11) 0.0470(6) Uani 1 1 d .
H29A H 0.7492 0.9594 0.1700 0.056 Uiso 1 1 calc R

loop_
_atom_site_aniso_label
_atom_site_aniso_U_11
_atom_site_aniso_U_22
_atom_site_aniso_U_33
_atom_site_aniso_U_23
_atom_site_aniso_U_13
_atom_site_aniso_U_12
S1 0.0674(4) 0.0824(5) 0.0350(3) -0.0012(3) 0.0010(3) -0.0346(4)
S2 0.0591(4) 0.0482(3) 0.0306(3) 0.0003(2) 0.0042(2) 0.0183(3)
O1 0.0658(12) 0.0612(11) 0.0440(11) 0.0181(9) -0.0023(8) 0.0022(10)
O2 0.144(2) 0.0563(13) 0.0666(15) -0.0178(10) 0.0312(15) -0.0453(15)
O3 0.0690(14) 0.181(3) 0.0573(14) 0.0232(17) -0.0198(11) -0.0553(19)
O4 0.0619(11) 0.0931(16) 0.0450(11) 0.0075(10) 0.0071(8) 0.0345(11)
O5 0.1003(16) 0.0411(9) 0.0400(10) 0.0023(7) 0.0026(9) 0.0117(10)
O6 0.0767(15) 0.131(2) 0.0791(18) 0.0118(16) -0.0214(14) 0.0263(18)
O7 0.119(2) 0.0652(14) 0.0540(13) 0.0119(11) 0.0005(13) 0.0314(14)
N1 0.0496(11) 0.0483(11) 0.0262(10) -0.0011(8) 0.0008(8) 0.0066(9)
N2 0.0560(12) 0.0546(12) 0.0356(11) -0.0018(9) 0.0099(9) -0.0086(11)
N3 0.0670(15) 0.0821(19) 0.0379(12) 0.0119(12) 0.0038(11) 0.0180(14)
C1 0.0504(14) 0.0520(14) 0.0285(12) -0.0005(10) 0.0045(9) 0.0057(11)
C2 0.0482(13) 0.0604(14) 0.0310(12) -0.0053(10) -0.0013(9) 0.0019(12)
C3 0.0566(14) 0.0560(15) 0.0350(13) -0.0112(10) 0.0021(10) -0.0097(12)
C4 0.0583(14) 0.0410(12) 0.0343(12) -0.0041(9) 0.0045(10) -0.0017(11)
C5 0.0465(13) 0.0424(12) 0.0277(11) -0.0054(9) 0.0024(9) 0.0047(10)
C6 0.0432(12) 0.0511(13) 0.0337(12) -0.0087(10) 0.0052(9) 0.0053(10)
C7 0.0498(15) 0.0800(19) 0.0434(15) -0.0112(13) -0.0012(12) 0.0021(15)
C8 0.0514(16) 0.081(2) 0.065(2) -0.0209(16) 0.0049(14) -0.0150(16)
C9 0.0641(18) 0.0703(19) 0.065(2) -0.0087(15) 0.0144(15) -0.0195(16)
C10 0.0603(16) 0.0557(15) 0.0474(15) -0.0007(12) 0.0089(12) -0.0094(13)
C11 0.0469(13) 0.0476(13) 0.0344(12) -0.0061(9) 0.0055(10) 0.0027(11)
C12 0.0450(13) 0.0432(12) 0.0307(12) -0.0009(9) 0.0049(9) 0.0012(10)
C13 0.0488(14) 0.0595(15) 0.0430(14) -0.0048(11) 0.0044(11) -0.0018(13)
C14 0.0523(15) 0.0633(16) 0.0421(14) -0.0072(12) 0.0111(11) 0.0029(13)
C15 0.0533(15) 0.0653(17) 0.0598(18) -0.0093(13) -0.0019(14) 0.0054(14)
C16 0.071(2) 0.069(2) 0.076(2) -0.0027(17) -0.0224(17) 0.0049(17)
C17 0.0512(14) 0.0625(16) 0.0357(13) 0.0054(11) 0.0032(10) -0.0191(13)
C18 0.075(2) 0.079(2) 0.0541(18) 0.0189(15) 0.0103(15) 0.0038(17)
C19 0.105(3) 0.0610(18) 0.070(2) -0.0016(16) 0.036(2) 0.0052(19)
C20 0.109(3) 0.0602(18) 0.0438(16) -0.0015(13) 0.0089(17) -0.0255(19)
C21 0.078(2) 0.090(2) 0.0469(17) 0.0112(16) -0.0105(15) -0.0197(19)
C22 0.0591(16) 0.076(2) 0.0480(16) 0.0083(13) 0.0015(12) -0.0072(15)
C23 0.196(5) 0.089(3) 0.047(2) -0.0136(18) 0.010(3) -0.027(3)
C24 0.0463(13) 0.0481(13) 0.0304(12) -0.0031(9) 0.0028(9) 0.0042(10)
C25 0.0453(13) 0.0576(15) 0.0362(13) 0.0016(10) 0.0022(10) 0.0013(12)
C26 0.0625(16) 0.0725(18) 0.0322(13) -0.0031(12) -0.0005(11) -0.0011(15)
C27 0.075(2) 0.0601(17) 0.0416(15) -0.0162(12) 0.0085(13) 0.0045(15)
C28 0.0595(16) 0.0547(16) 0.0522(17) -0.0102(12) 0.0054(12) 0.0131(13)
C29 0.0513(14) 0.0524(14) 0.0372(13) -0.0065(10) -0.0028(10) 0.0082(11)

loop_
_atom_type_symbol
_atom_type_description
_atom_type_scat_dispersion_real
_atom_type_scat_dispersion_imag
_atom_type_scat_source
C C 0.0181 0.0091 'International Tables Vol C Tables 4.2.6.8 and 6.1.1.4'
H H 0.0000 0.0000 'International Tables Vol C Tables 4.2.6.8 and 6.1.1.4'
N N 0.0311 0.0180 'International Tables Vol C Tables 4.2.6.8 and 6.1.1.4'
O O 0.0492 0.0322 'International Tables Vol C Tables 4.2.6.8 and 6.1.1.4'
S S 0.3331 0.5567 'International Tables Vol C Tables 4.2.6.8 and 6.1.1.4'

loop_
_geom_angle_atom_site_label_1
_geom_angle_atom_site_label_2
_geom_angle_atom_site_label_3
_geom_angle
O3 S1 O2 120.2(2)
O3 S1 N2 109.95(16)
O2 S1 N2 107.00(14)
O3 S1 C17 106.44(16)
O2 S1 C17 108.61(15)
N2 S1 C17 103.36(12)
O5 S2 O4 121.10(14)
O5 S2 N1 106.20(11)
O4 S2 N1 106.31(12)
O5 S2 C24 109.59(12)
O4 S2 C24 108.82(13)
N1 S2 C24 103.30(11)
C5 N1 C6 108.19(19)
C5 N1 S2 128.07(18)
C6 N1 S2 123.66(17)
C14 N2 C4 113.4(2)
C14 N2 S1 117.41(19)
C4 N2 S1 117.59(18)
O6 N3 O7 124.2(3)
O6 N3 C25 118.5(3)
O7 N3 C25 117.2(3)
O1 C1 C12 122.6(2)
O1 C1 C2 122.7(2)
C12 C1 C2 114.6(2)
C13 C2 C3 110.3(2)
C13 C2 C1 108.4(2)
C3 C2 C1 110.8(2)
C13 C2 H2B 109.1
C3 C2 H2B 109.1
C1 C2 H2B 109.1
C2 C3 C4 109.1(2)
C2 C3 H3B 109.9
C4 C3 H3B 109.9
C2 C3 H3C 109.9
C4 C3 H3C 109.9
H3B C3 H3C 108.3
N2 C4 C5 108.16(19)
N2 C4 C3 110.3(2)
C5 C4 C3 108.7(2)
N2 C4 H4B 109.9
C5 C4 H4B 109.9
C3 C4 H4B 109.9
C12 C5 N1 107.9(2)
C12 C5 C4 123.8(2)
N1 C5 C4 128.2(2)
C11 C6 C7 121.8(3)
C11 C6 N1 108.0(2)
C7 C6 N1 130.2(3)
C8 C7 C6 116.3(3)
C8 C7 H7A 121.8
C6 C7 H7A 121.8
C7 C8 C9 123.2(3)
C7 C8 H8A 118.4
C9 C8 H8A 118.4
C8 C9 C10 120.2(3)
C8 C9 H9A 119.9
C10 C9 H9A 119.9
C9 C10 C11 118.0(3)
C9 C10 H10A 121.0
C11 C10 H10A 121.0
C6 C11 C10 120.4(3)
C6 C11 C12 106.9(2)
C10 C11 C12 132.7(3)
C5 C12 C11 108.9(2)
C5 C12 C1 121.8(2)
C11 C12 C1 129.1(2)
C15 C13 C2 125.0(3)
C15 C13 C14 120.0(3)
C2 C13 C14 115.0(2)
N2 C14 C13 114.9(2)
N2 C14 H14A 108.5
C13 C14 H14A 108.5
N2 C14 H14B 108.5
C13 C14 H14B 108.5
H14A C14 H14B 107.5
C13 C15 C16 129.0(3)
C13 C15 H15A 115.5
C16 C15 H15A 115.5
C15 C16 H16A 109.5
C15 C16 H16B 109.5
H16A C16 H16B 109.5
C15 C16 H16C 109.5
H16A C16 H16C 109.5
H16B C16 H16C 109.5
C18 C17 C22 120.8(3)
C18 C17 S1 120.8(2)
C22 C17 S1 118.4(2)
C17 C18 C19 118.5(3)
C17 C18 H18A 120.8
C19 C18 H18A 120.8
C20 C19 C18 121.2(3)
C20 C19 H19A 119.4
C18 C19 H19A 119.4
C21 C20 C19 118.5(3)
C21 C20 C23 119.9(4)
C19 C20 C23 121.5(4)
C20 C21 C22 121.6(3)
C20 C21 H21A 119.2
C22 C21 H21A 119.2
C17 C22 C21 119.4(3)
C17 C22 H22A 120.3
C21 C22 H22A 120.3
C20 C23 H23A 109.5
C20 C23 H23B 109.5
H23A C23 H23B 109.5
C20 C23 H23C 109.5
H23A C23 H23C 109.5
H23B C23 H23C 109.5
C29 C24 C25 118.8(2)
C29 C24 S2 120.15(19)
C25 C24 S2 121.0(2)
C26 C25 C24 120.9(3)
C26 C25 N3 117.3(2)
C24 C25 N3 121.5(2)
C27 C26 C25 119.3(3)
C27 C26 H26A 120.3
C25 C26 H26A 120.3
C26 C27 C28 120.4(2)
C26 C27 H27A 119.8
C28 C27 H27A 119.8
C29 C28 C27 119.7(3)
C29 C28 H28A 120.2
C27 C28 H28A 120.2
C24 C29 C28 120.8(2)
C24 C29 H29A 119.6
C28 C29 H29A 119.6

loop_
_geom_bond_atom_site_label_1
_geom_bond_atom_site_label_2
_geom_bond_distance
S1 O3 1.432(3)
S1 O2 1.440(3)
S1 N2 1.652(2)
S1 C17 1.767(3)
S2 O5 1.414(2)
S2 O4 1.417(2)
S2 N1 1.676(2)
S2 C24 1.784(2)
O1 C1 1.207(3)
O6 N3 1.210(4)
O7 N3 1.222(4)
N1 C5 1.411(3)
N1 C6 1.417(3)
N2 C14 1.475(4)
N2 C4 1.479(3)
N3 C25 1.470(4)
C1 C12 1.474(4)
C1 C2 1.527(4)
C2 C13 1.520(4)
C2 C3 1.526(4)
C2 H2B 0.9800
C3 C4 1.532(3)
C3 H3B 0.9700
C3 H3C 0.9700
C4 C5 1.494(3)
C4 H4B 0.9800
C5 C12 1.365(3)
C6 C11 1.388(4)
C6 C7 1.401(4)
C7 C8 1.369(5)
C7 H7A 0.9300
C8 C9 1.383(5)
C8 H8A 0.9300
C9 C10 1.389(5)
C9 H9A 0.9300
C10 C11 1.394(4)
C10 H10A 0.9300
C11 C12 1.444(4)
C13 C15 1.316(4)
C13 C14 1.522(4)
C14 H14A 0.9700
C14 H14B 0.9700
C15 C16 1.507(5)
C15 H15A 0.9300
C16 H16A 0.9600
C16 H16B 0.9600
C16 H16C 0.9600
C17 C18 1.371(5)
C17 C22 1.372(4)
C18 C19 1.405(5)
C18 H18A 0.9300
C19 C20 1.371(6)
C19 H19A 0.9300
C20 C21 1.364(6)
C20 C23 1.519(5)
C21 C22 1.380(5)
C21 H21A 0.9300
C22 H22A 0.9300
C23 H23A 0.9600
C23 H23B 0.9600
C23 H23C 0.9600
C24 C29 1.365(4)
C24 C25 1.399(4)
C25 C26 1.374(4)
C26 C27 1.371(4)
C26 H26A 0.9300
C27 C28 1.384(4)
C27 H27A 0.9300
C28 C29 1.381(4)
C28 H28A 0.9300
C29 H29A 0.9300

loop_
_geom_torsion_atom_site_label_1
_geom_torsion_atom_site_label_2
_geom_torsion_atom_site_label_3
_geom_torsion_atom_site_label_4
_geom_torsion
O5 S2 N1 C5 13.8(2)
O4 S2 N1 C5 144.0(2)
C24 S2 N1 C5 -101.5(2)
O5 S2 N1 C6 -169.85(18)
O4 S2 N1 C6 -39.7(2)
C24 S2 N1 C6 74.8(2)
O3 S1 N2 C14 26.1(3)
O2 S1 N2 C14 158.3(2)
C17 S1 N2 C14 -87.2(2)
O3 S1 N2 C4 -114.7(2)
O2 S1 N2 C4 17.4(2)
C17 S1 N2 C4 132.0(2)
O1 C1 C2 C13 -91.7(3)
C12 C1 C2 C13 84.9(3)
O1 C1 C2 C3 147.2(2)
C12 C1 C2 C3 -36.3(3)
C13 C2 C3 C4 -57.2(3)
C1 C2 C3 C4 62.8(3)
C14 N2 C4 C5 62.2(3)
S1 N2 C4 C5 -155.49(17)
C14 N2 C4 C3 -56.6(3)
S1 N2 C4 C3 85.8(2)
C2 C3 C4 N2 62.8(3)
C2 C3 C4 C5 -55.6(3)
C6 N1 C5 C12 1.3(2)
S2 N1 C5 C12 178.09(16)
C6 N1 C5 C4 -175.6(2)
S2 N1 C5 C4 1.2(3)
N2 C4 C5 C12 -94.6(3)
C3 C4 C5 C12 25.2(3)
N2 C4 C5 N1 81.9(3)
C3 C4 C5 N1 -158.3(2)
C5 N1 C6 C11 -1.4(2)
S2 N1 C6 C11 -178.40(16)
C5 N1 C6 C7 178.0(3)
S2 N1 C6 C7 1.1(4)
C11 C6 C7 C8 1.0(4)
N1 C6 C7 C8 -178.4(3)
C6 C7 C8 C9 -1.5(5)
C7 C8 C9 C10 1.0(5)
C8 C9 C10 C11 0.2(5)
C7 C6 C11 C10 0.2(4)
N1 C6 C11 C10 179.7(2)
C7 C6 C11 C12 -178.5(2)
N1 C6 C11 C12 1.0(3)
C9 C10 C11 C6 -0.7(4)
C9 C10 C11 C12 177.5(3)
N1 C5 C12 C11 -0.7(3)
C4 C5 C12 C11 176.4(2)
N1 C5 C12 C1 -176.3(2)
C4 C5 C12 C1 0.8(3)
C6 C11 C12 C5 -0.2(3)
C10 C11 C12 C5 -178.7(3)
C6 C11 C12 C1 175.1(2)
C10 C11 C12 C1 -3.4(4)
O1 C1 C12 C5 -178.8(2)
C2 C1 C12 C5 4.7(3)
O1 C1 C12 C11 6.5(4)
C2 C1 C12 C11 -170.1(2)
C3 C2 C13 C15 -135.3(3)
C1 C2 C13 C15 103.3(3)
C3 C2 C13 C14 46.8(3)
C1 C2 C13 C14 -74.7(3)
C4 N2 C14 C13 45.2(3)
S1 N2 C14 C13 -97.2(2)
C15 C13 C14 N2 141.3(3)
C2 C13 C14 N2 -40.6(3)
C2 C13 C15 C16 -4.0(5)
C14 C13 C15 C16 173.9(3)
O3 S1 C17 C18 -19.2(3)
O2 S1 C17 C18 -149.9(3)
N2 S1 C17 C18 96.7(3)
O3 S1 C17 C22 158.0(3)
O2 S1 C17 C22 27.2(3)
N2 S1 C17 C22 -86.2(2)
C22 C17 C18 C19 0.6(5)
S1 C17 C18 C19 177.7(3)
C17 C18 C19 C20 -0.5(5)
C18 C19 C20 C21 -0.2(5)
C18 C19 C20 C23 -179.4(4)
C19 C20 C21 C22 1.0(5)
C23 C20 C21 C22 -179.8(3)
C18 C17 C22 C21 0.1(5)
S1 C17 C22 C21 -177.0(3)
C20 C21 C22 C17 -1.0(5)
O5 S2 C24 C29 -89.4(2)
O4 S2 C24 C29 136.1(2)
N1 S2 C24 C29 23.4(2)
O5 S2 C24 C25 92.3(2)
O4 S2 C24 C25 -42.2(3)
N1 S2 C24 C25 -154.8(2)
C29 C24 C25 C26 0.2(4)
S2 C24 C25 C26 178.5(2)
C29 C24 C25 N3 175.3(3)
S2 C24 C25 N3 -6.4(4)
O6 N3 C25 C26 -47.1(4)
O7 N3 C25 C26 128.9(3)
O6 N3 C25 C24 137.7(3)
O7 N3 C25 C24 -46.3(4)
C24 C25 C26 C27 1.0(4)
N3 C25 C26 C27 -174.2(3)
C25 C26 C27 C28 -0.9(5)
C26 C27 C28 C29 -0.4(5)
C25 C24 C29 C28 -1.6(4)
S2 C24 C29 C28 -179.9(2)
C27 C28 C29 C24 1.7(5)
